data_2011104
loop_
_publ_author_name
'Kooijman, Huub'
'Bommel, Kjeld J. C. van'
'Verboom, Willem'
'Reinhoudt, David N.'
'Kroon, Jan'
'Spek, Anthony L.'

_publ_section_title
;Polymorphs and pseudo-polymorphs of
 \m-oxo-bis{[<i>N</i>,<i>N</i>'-bis(salicylidene)propane-1,3-diamine]oxorhenium(V)}
;
_journal_issue 7
_journal_name_full 'Acta Crystallographica Section C'
_journal_page_first 749
_journal_page_last 757
_journal_paper_doi 10.1107/S0108270100004108
_journal_volume 56
_journal_year 2000
_chemical_formula_iupac '[Re2 O (C17 H16 N2 O3)2]'
_chemical_formula_moiety 'C34 H32 N4 O7 Re2'
_chemical_formula_sum 'C34 H32 N4 O7 Re2'
_chemical_formula_weight 981.06
_chemical_name_systematic
;
\m-oxo-bis{oxo{2,2'-[propane-1,3-diylbis(nitrilomethylidyne)]diphenolato}
rhenium(V)}
;
_space_group_IT_number 61
_symmetry_cell_setting orthorhombic
_symmetry_space_group_name_Hall '-P 2ac 2ab'
_symmetry_space_group_name_H-M 'P b c a'
_cell_angle_alpha 90
_cell_angle_beta 90
_cell_angle_gamma 90
_cell_formula_units_Z 4
_cell_length_a 12.634(3)
_cell_length_b 12.832(3)
_cell_length_c 19.406(4)
_cell_measurement_reflns_used 830
_cell_measurement_temperature 150
_cell_measurement_theta_max 25.0
_cell_measurement_theta_min 1.6
_cell_volume 3146.1(12)
_computing_cell_refinement 'DENZO (Otwinowski & Minor, 1997)'
_computing_data_collection 'COLLECT (Nonius, 1999)'
_computing_data_reduction DENZO
_computing_molecular_graphics 'PLATON (Spek, 2000)'
_computing_publication_material PLATON
_computing_structure_refinement 'SHELXL97 (Sheldrick, 1997)'
_computing_structure_solution 'SHELXS86 (Sheldrick, 1985)'
_diffrn_ambient_temperature 150
_diffrn_detector_area_resol_mean 18.4
_diffrn_measured_fraction_theta_full .999
_diffrn_measured_fraction_theta_max .999
_diffrn_measurement_device_type 'Nonius KappaCCD'
_diffrn_measurement_method 'Area detector \f and \w scans'
_diffrn_radiation_monochromator graphite
_diffrn_radiation_source 'rotating anode'
_diffrn_radiation_type 'Mo K\a'
_diffrn_radiation_wavelength .71073
_diffrn_reflns_av_R_equivalents .099
_diffrn_reflns_av_sigmaI/netI .038
_diffrn_reflns_limit_h_max 15
_diffrn_reflns_limit_h_min -11
_diffrn_reflns_limit_k_max 14
_diffrn_reflns_limit_k_min -15
_diffrn_reflns_limit_l_max 22
_diffrn_reflns_limit_l_min -23
_diffrn_reflns_number 22613
_diffrn_reflns_reduction_process
;
 ?
;
_diffrn_reflns_theta_full 25.26
_diffrn_reflns_theta_max 25.26
_diffrn_reflns_theta_min 2.65
_diffrn_standards_number 0
_exptl_absorpt_coefficient_mu 7.75
_exptl_absorpt_correction_T_max .461
_exptl_absorpt_correction_T_min .325
_exptl_absorpt_correction_type multi-scan
_exptl_absorpt_process_details '(PLATON; Spek, 2000)'
_exptl_crystal_colour 'dark green'
_exptl_crystal_density_diffrn 2.071
_exptl_crystal_density_method 'not measured'
_exptl_crystal_description 'irregular needle'
_exptl_crystal_F_000 1880
_exptl_crystal_size_max .3
_exptl_crystal_size_mid .1
_exptl_crystal_size_min .1
_refine_diff_density_max 1.527
_refine_diff_density_min -3.727
_refine_ls_abs_structure_details none
_refine_ls_extinction_method none
_refine_ls_goodness_of_fit_ref 1.217
_refine_ls_hydrogen_treatment constr
_refine_ls_matrix_type full
_refine_ls_number_constraints 0
_refine_ls_number_parameters 224
_refine_ls_number_reflns 2846
_refine_ls_number_restraints 95
_refine_ls_restrained_S_all 1.201
_refine_ls_R_factor_all .054
_refine_ls_R_factor_gt .048
_refine_ls_shift/su_max <0.001
_refine_ls_shift/su_mean .000
_refine_ls_structure_factor_coef Fsqd
_refine_ls_weighting_details 'w = 1/[\s^2^(F~o~^2^)+(0.01P)^2^+50P] where P=(F~o~^2^+2F~c~^2^)/3'
_refine_ls_weighting_scheme calc
_refine_ls_wR_factor_ref .112
_reflns_number_gt 2475
_reflns_number_total 2846
_reflns_threshold_expression I>2\s(I)
_cod_data_source_file fg1587.cif
_cod_data_source_block III
_cod_depositor_comments
;
 Marking atoms 'C8A', 'C9A', 'C10A', 'H8A', 'H8B', 'H9A', 'H9B', 'H10A', 'H10B'
 and 'C8B', 'C9B', 'C10B', 'H8C', 'H8D', 'H9C', 'H9D', 'H10C', 'H10D' as
 belonging to disorder groups '1' and '2' respectively after consulting
 the original publication.

 Antanas Vaitkus,
 2017-09-06

The following automatic conversions were performed:
'_symmetry_cell_setting' value 'Orthorhombic' changed to 'orthorhombic'
according to '/home/saulius/struct/CIF-dictionaries/cif_core.dic'
dictionary named 'cif_core.dic' version 2.4.1 from 2010-06-29.

Automatic conversion script
Id: cif_fix_enum 1527 2010-12-29 10:47:43Z saulius 

The following automatic conversions were performed:

'_symmetry_cell_setting' value 'Orthorhombic' changed to
'orthorhombic' according to
/home/saulius/struct/CIF-dictionaries/cif_core.dic dictionary named
'cif_core.dic' version 2.4.1 from 2010-06-29.

Automatic conversion script
Id: cif_fix_values 1715 2011-07-08 13:25:40Z adriana 
;
_cod_database_code 2011104
_cod_database_fobs_code 2011104

loop_
_symmetry_equiv_pos_as_xyz
x,y,z
1/2-x,-y,1/2+z
1/2+x,1/2-y,-z
-x,1/2+y,1/2-z
-x,-y,-z
1/2+x,y,1/2-z
1/2-x,1/2+y,z
x,1/2-y,1/2+z

loop_
_atom_site_aniso_label
_atom_site_aniso_U_11
_atom_site_aniso_U_22
_atom_site_aniso_U_33
_atom_site_aniso_U_12
_atom_site_aniso_U_13
_atom_site_aniso_U_23
Re1 .0347(2) .0229(2) .0363(2) -.0024(2) -.0046(2) -.0002(2)
O1 .050(4) .029(3) .045(4) -.003(3) -.012(3) .001(3)
O2 .056(4) .027(3) .046(4) -.005(3) -.023(4) -.002(3)
O3 .043(4) .033(4) .072(5) -.005(3) -.002(4) .007(4)
O4 .039(5) .024(4) .026(4) -.002(4) .004(4) -.003(3)
N1 .052(5) .030(4) .029(4) -.006(4) .000(4) -.002(3)
N2 .046(5) .026(4) .055(5) .003(4) -.007(4) -.008(4)
C1 .035(5) .031(5) .033(5) .005(4) -.004(4) .005(4)
C2 .062(7) .036(5) .046(6) .020(5) -.010(5) -.005(5)
C3 .075(8) .040(6) .054(7) .027(6) -.015(6) -.009(5)
C4 .086(9) .051(7) .042(6) .027(7) -.012(6) .004(5)
C5 .067(8) .046(6) .035(5) .013(6) -.006(5) .002(5)
C6 .033(5) .036(5) .032(5) .003(4) .001(4) .003(4)
C7 .049(6) .041(6) .028(5) -.005(5) .002(4) -.001(4)
C8A .083(12) .026(6) .035(7) -.006(7) .001(8) -.003(5)
C9A .061(8) .025(5) .034(7) -.004(6) .002(6) -.008(5)
C10A .068(12) .018(6) .057(8) .003(7) -.006(8) -.015(6)
C11 .036(5) .026(5) .052(6) .008(4) -.003(5) .003(4)
C12 .033(5) .027(5) .051(6) .006(4) -.005(4) .002(4)
C13 .058(7) .035(5) .060(7) .010(5) -.010(6) .004(5)
C14 .078(9) .040(6) .059(7) .005(6) -.024(7) .009(5)
C15 .067(8) .045(6) .047(6) -.003(6) -.024(6) .004(5)
C16 .053(6) .026(5) .048(6) -.004(4) -.019(5) .002(4)
C17 .033(5) .031(5) .042(5) .000(4) -.015(4) .004(4)

loop_
_atom_site_label
_atom_site_fract_x
_atom_site_fract_y
_atom_site_fract_z
_atom_site_U_iso_or_equiv
_atom_site_thermal_displace_type
_atom_site_occupancy
_atom_site_type_symbol
_atom_site_disorder_group
Re1 0.35473(3) 0.46904(3) .01881(2) .03130(10) Uani 1.000 Re .
O1 0.3910(6) 0.3156(5) .0067(4) .041(2) Uani 1.000 O .
O2 0.3268(6) 0.4560(5) -.0829(4) .043(2) Uani 1.000 O .
O3 0.2312(6) 0.4526(5) .0510(4) .049(3) Uani 1.000 O .
O4 0.5 0.5 0 .030(3) Uani 1.000 O .
N1 0.4129(7) 0.4692(6) .1213(4) .037(3) Uani 1.000 N .
N2 0.3312(7) 0.6365(6) .0151(4) .042(3) Uani 1.000 N .
C1 0.4291(7) 0.2521(7) .0556(5) .033(3) Uani 1.000 C .
C2 0.4454(9) 0.1486(8) .0359(6) .048(3) Uani 1.000 C .
C3 0.4838(10) 0.0758(9) .0810(6) .056(4) Uani 1.000 C .
C4 0.5090(11) 0.1026(9) .1473(6) .060(4) Uani 1.000 C .
C5 0.4951(10) 0.2040(9) .1691(5) .049(4) Uani 1.000 C .
C6 0.4542(7) 0.2806(8) .1233(5) .034(3) Uani 1.000 C .
C7 0.4464(8) 0.3858(8) .1515(5) .039(3) Uani 1.000 C .
C8A 0.415(2) 0.5653(8) .1622(9) .048(5) Uani .682(18) C 1
C9A 0.4325(12) 0.6668(10) .1241(7) .040(4) Uani .682(18) C 1
C10A 0.3376(13) 0.6947(12) .0803(7) .048(5) Uani .682(18) C 1
C11 0.3016(8) 0.6810(7) -.0414(5) .038(3) Uani 1.000 C .
C12 0.2857(8) 0.6390(7) -.1070(5) .037(3) Uani 1.000 C .
C13 0.2557(9) 0.7112(9) -.1586(6) .051(4) Uani 1.000 C .
C14 0.2498(11) 0.6842(9) -.2268(6) .059(4) Uani 1.000 C .
C15 0.2743(10) 0.5831(9) -.2467(6) .053(4) Uani 1.000 C .
C16 0.2989(9) 0.5094(8) -.1974(6) .042(3) Uani 1.000 C .
C17 0.3038(8) 0.5332(7) -.1273(5) .035(3) Uani 1.000 C .
C10B 0.365(4) 0.700(3) .0731(11) .0480 Uiso .318(18) C 2
C8B 0.426(4) 0.563(2) .162(2) .0480 Uiso .318(18) C 2
C9B 0.343(3) 0.641(2) .1386(15) .0400 Uiso .318(18) C 2
H2 0.42940 0.12820 -.01000 .0570 Uiso 1.000 H .
H7 0.46880 0.39390 .19790 .0470 Uiso 1.000 H .
H8A 0.47130 0.55820 .19730 .0580 Uiso .682(18) H 1
H8B 0.34680 0.57060 .18720 .0580 Uiso .682(18) H 1
H9A 0.44580 0.72320 .15780 .0480 Uiso .682(18) H 1
H9B 0.49580 0.66040 .09440 .0480 Uiso .682(18) H 1
H10A 0.27240 0.68140 .10730 .0570 Uiso .682(18) H 1
H10B 0.34010 0.77020 .06980 .0570 Uiso .682(18) H 1
H11 0.28870 0.75370 -.03780 .0450 Uiso 1.000 H .
H13 0.23910 0.78070 -.14550 .0610 Uiso 1.000 H .
H14 0.22900 0.73430 -.26020 .0710 Uiso 1.000 H .
H15 0.27420 0.56470 -.29410 .0630 Uiso 1.000 H .
H16 0.31310 0.44000 -.21170 .0510 Uiso 1.000 H .
H3 0.49300 0.00580 .06620 .0680 Uiso 1.000 H .
H4 0.53600 0.05170 .17820 .0720 Uiso 1.000 H .
H5 0.51280 0.22280 .21500 .0590 Uiso 1.000 H .
H8C 0.49750 0.59260 .15580 .0580 Uiso .318(18) H 2
H8D 0.41590 0.54740 .21180 .0580 Uiso .318(18) H 2
H9C 0.27560 0.60250 .13250 .0480 Uiso .318(18) H 2
H9D 0.33220 0.69180 .17610 .0480 Uiso .318(18) H 2
H10C 0.32560 0.76710 .07340 .0570 Uiso .318(18) H 2
H10D 0.44150 0.71590 .06940 .0570 Uiso .318(18) H 2

loop_
_atom_type_symbol
_atom_type_description
_atom_type_scat_dispersion_real
_atom_type_scat_dispersion_imag
_atom_type_scat_source
Re Re -1.0185 7.2310 'International Tables Vol C Tables 4.2.6.8 and 6.1.1.4'
O O .0106 .0060 'International Tables Vol C Tables 4.2.6.8 and 6.1.1.4'
N N .0061 .0033 'International Tables Vol C Tables 4.2.6.8 and 6.1.1.4'
H H .0000 .0000 'International Tables Vol C Tables 4.2.6.8 and 6.1.1.4'
C C .0033 .0016 'International Tables Vol C Tables 4.2.6.8 and 6.1.1.4'

loop_
_geom_angle_atom_site_label_1
_geom_angle_atom_site_label_2
_geom_angle_atom_site_label_3
_geom_angle_site_symmetry_3
_geom_angle
_geom_angle_publ_flag
O1 Re1 O2 . 81.1(3) yes
O1 Re1 O3 . 97.4(3) yes
O1 Re1 O4 . 87.9(2) yes
O1 Re1 N1 . 91.8(3) yes
O1 Re1 N2 . 170.0(3) yes
O2 Re1 O3 . 100.9(3) yes
O2 Re1 O4 . 89.9(2) yes
O2 Re1 N1 . 168.8(3) yes
O2 Re1 N2 . 91.5(3) yes
O3 Re1 O4 . 168.5(3) yes
O3 Re1 N1 . 88.5(4) yes
O3 Re1 N2 . 90.5(3) yes
O4 Re1 N1 . 81.2(2) yes
O4 Re1 N2 . 85.4(2) yes
N1 Re1 N2 . 94.5(3) yes
Re1 O1 C1 . 126.0(6) no
Re1 O2 C17 . 127.2(6) no
Re1 O4 Re1 5_665 180.00 no
Re1 N1 C7 . 122.6(7) no
Re1 N1 C8A . 121.0(8) no
Re1 N1 C8B . 123.5(15) no
C7 N1 C8A . 116.4(10) no
C7 N1 C8B . 113.8(17) no
Re1 N2 C10A . 117.8(7) no
Re1 N2 C11 . 120.4(6) no
Re1 N2 C10B . 119.3(15) no
C10A N2 C11 . 121.4(9) no
C10B N2 C11 . 119.6(15) no
O1 C1 C2 . 115.9(9) no
O1 C1 C6 . 125.9(8) no
C2 C1 C6 . 118.1(9) no
C1 C2 C3 . 121.7(10) no
C2 C3 C4 . 120.8(11) no
C3 C4 C5 . 119.7(11) no
C4 C5 C6 . 120.4(10) no
C1 C6 C5 . 119.2(9) no
C1 C6 C7 . 125.3(9) no
C5 C6 C7 . 115.4(9) no
N1 C7 C6 . 128.2(9) no
N1 C8A C9A . 117.5(13) no
N1 C8B C9B . 108(3) no
C8A C9A C10A . 111.2(14) no
C8B C9B C10B . 117(3) no
N2 C10A C9A . 114.0(12) no
N2 C10B C9B . 109(3) no
N2 C11 C12 . 130.1(9) no
C11 C12 C13 . 115.5(9) no
C11 C12 C17 . 126.4(9) no
C13 C12 C17 . 117.9(9) no
C12 C13 C14 . 122.2(10) no
C13 C14 C15 . 119.5(11) no
C14 C15 C16 . 119.8(11) no
C15 C16 C17 . 122.4(10) no
O2 C17 C12 . 123.8(9) no
O2 C17 C16 . 118.2(8) no
C12 C17 C16 . 117.9(9) no
C1 C2 H2 . 119.14 no
C3 C2 H2 . 119.13 no
C2 C3 H3 . 119.68 no
C4 C3 H3 . 119.54 no
C3 C4 H4 . 120.26 no
C5 C4 H4 . 120.04 no
C4 C5 H5 . 119.83 no
C6 C5 H5 . 119.75 no
N1 C7 H7 . 115.93 no
C6 C7 H7 . 115.88 no
N1 C8A H8A . 107.95 no
N1 C8A H8B . 107.87 no
C9A C8A H8A . 108.09 no
C9A C8A H8B . 107.88 no
H8A C8A H8B . 107.12 no
C9B C8B H8C . 109.98 no
C9B C8B H8D . 109.53 no
H8C C8B H8D . 108.24 no
N1 C8B H8D . 110.34 no
N1 C8B H8C . 110.95 no
H9A C9A H9B . 107.96 no
C10A C9A H9B . 109.45 no
C8A C9A H9A . 109.34 no
C8A C9A H9B . 109.34 no
C10A C9A H9A . 109.44 no
C8B C9B H9C . 107.47 no
C8B C9B H9D . 108.08 no
C10B C9B H9C . 107.96 no
C10B C9B H9D . 108.43 no
H9C C9B H9D . 107.37 no
C9A C10A H10A . 108.72 no
C9A C10A H10B . 108.77 no
H10A C10A H10B . 107.68 no
N2 C10A H10B . 108.74 no
N2 C10A H10A . 108.76 no
H10C C10B H10D . 108.09 no
C9B C10B H10D . 110.18 no
N2 C10B H10C . 110.05 no
N2 C10B H10D . 110.24 no
C9B C10B H10C . 109.76 no
N2 C11 H11 . 114.93 no
C12 C11 H11 . 114.92 no
C12 C13 H13 . 118.93 no
C14 C13 H13 . 118.91 no
C13 C14 H14 . 120.20 no
C15 C14 H14 . 120.28 no
C14 C15 H15 . 120.09 no
C16 C15 H15 . 120.08 no
C15 C16 H16 . 118.83 no
C17 C16 H16 . 118.79 no

loop_
_geom_bond_atom_site_label_1
_geom_bond_atom_site_label_2
_geom_bond_site_symmetry_1
_geom_bond_site_symmetry_2
_geom_bond_distance
_geom_bond_publ_flag
Re1 O1 . . 2.035(7) yes
Re1 O2 . . 2.012(8) yes
Re1 O3 . . 1.694(8) yes
Re1 O4 . . 1.9130(6) yes
Re1 N1 . . 2.120(8) yes
Re1 N2 . . 2.171(8) yes
O1 C1 . . 1.340(12) no
O2 C17 . . 1.345(12) no
N1 C7 . . 1.291(13) no
N1 C8A . . 1.467(15) no
N1 C8B . . 1.45(3) no
N2 C10A . . 1.471(16) no
N2 C11 . . 1.292(12) no
N2 C10B . . 1.45(3) no
C1 C2 . . 1.397(14) no
C1 C6 . . 1.400(14) no
C2 C3 . . 1.369(16) no
C3 C4 . . 1.369(17) no
C4 C5 . . 1.379(16) no
C5 C6 . . 1.422(15) no
C6 C7 . . 1.460(14) no
C8A C9A . . 1.514(18) no
C8B C9B . . 1.52(5) no
C9A C10A . . 1.51(2) no
C9B C10B . . 1.51(4) no
C11 C12 . . 1.397(14) no
C12 C17 . . 1.432(13) no
C12 C13 . . 1.416(15) no
C13 C14 . . 1.370(16) no
C14 C15 . . 1.389(16) no
C15 C16 . . 1.381(16) no
C16 C17 . . 1.396(15) no
C2 H2 . . .9502 no
C3 H3 . . .9502 no
C4 H4 . . .9500 no
C5 H5 . . .9495 no
C7 H7 . . .9496 no
C8A H8A . . .9890 no
C8A H8B . . .9912 no
C8B H8D . . .9951 no
C8B H8C . . .9873 no
C9A H9B . . .9892 no
C9A H9A . . .9898 no
C9B H9C . . .9916 no
C9B H9D . . .9865 no
C10A H10A . . .9911 no
C10A H10B . . .9905 no
C10B H10C . . .9946 no
C10B H10D . . .9904 no
C11 H11 . . .9496 no
C13 H13 . . .9508 no
C14 H14 . . .9500 no
C15 H15 . . .9497 no
C16 H16 . . .9499 no

loop_
_geom_contact_atom_site_label_1
_geom_contact_atom_site_label_2
_geom_contact_distance
_geom_contact_site_symmetry_2
_geom_contact_publ_flag
Re1 H9B 3.3701 . no
Re1 H9C 2.9664 . no
Re1 H9B 3.3394 5_665 no
Re1 H11 3.4823 7_545 no
O1 C9A 3.386(16) 5_665 no
O1 C11 3.127(12) 7_545 no
O3 C9B 3.28(3) . no
O3 C3 3.196(14) 7_555 no
O3 C2 3.375(13) 7_555 no
O4 C9A 3.333(13) 5_665 no
O4 C9A 3.333(13) . no
O1 H10D 2.6120 5_665 no
O1 H9B 2.4473 5_665 no
O1 H11 2.5556 7_545 no
O2 H8C 2.7051 5_665 no
O2 H9B 2.7026 5_665 no
O2 H13 2.6887 7_545 no
O3 H10B 2.5343 7_545 no
O3 H10C 2.5239 7_545 no
O3 H9C 2.5526 . no
O4 H9B 2.7559 . no
O4 H9B 2.7559 5_665 no
N1 H15 2.9107 2_565 no
C1 C11 3.520(13) 5_665 no
C1 C10A 3.482(19) 7_545 no
C1 C11 3.588(14) 7_545 no
C2 C11 3.487(15) 7_545 no
C2 O3 3.375(13) 7_545 no
C3 O3 3.196(14) 7_545 no
C5 C13 3.337(17) 5_665 no
C6 C12 3.459(13) 5_665 no
C6 C11 3.505(14) 5_665 no
C7 C14 3.540(16) 2_565 no
C7 C12 3.508(14) 5_665 no
C7 C16 3.600(15) 5_665 no
C7 C17 3.356(14) 5_665 no
C7 C15 3.440(16) 2_565 no
C8A C15 3.53(2) 2_565 no
C9A O4 3.333(13) . no
C9A O1 3.386(16) 5_665 no
C9A O4 3.333(13) . no
C9B O3 3.28(3) . no
C10A C1 3.482(19) 7_555 no
C11 O1 3.127(12) 7_555 no
C11 C1 3.520(13) 5_665 no
C11 C2 3.487(15) 7_555 no
C11 C6 3.505(14) 5_665 no
C11 C1 3.588(14) 7_555 no
C12 C7 3.508(14) 5_665 no
C12 C6 3.459(13) 5_665 no
C13 C5 3.337(17) 5_665 no
C14 C7 3.540(16) 2_564 no
C15 C7 3.440(16) 2_564 no
C15 C8A 3.53(2) 2_564 no
C16 C7 3.600(15) 5_665 no
C17 C7 3.356(14) 5_665 no
C1 H10D 2.9539 5_665 no
C1 H10A 2.8828 7_545 no
C2 H10D 3.0398 5_665 no
C2 H3 2.9081 5_655 no
C3 H3 3.0565 5_655 no
C4 H8D 2.9797 4_645 no
C4 H8A 3.0791 4_645 no
C7 H15 3.0472 2_565 no
C8A H15 3.0357 2_565 no
C9B H14 2.9141 8_565 no
C11 H2 3.0574 7_555 no
C14 H9D 2.6770 8_564 no
C15 H8D 3.0376 2_564 no
C15 H8B 2.8064 2_564 no
C16 H8C 2.9969 5_665 no
C16 H8A 3.0301 5_665 no
C16 H8B 3.0753 2_564 no
C17 H8C 3.0354 5_665 no
H2 H3 2.2599 5_655 no
H2 C11 3.0574 7_545 no
H3 H2 2.2599 5_655 no
H3 H3 2.5797 5_655 no
H3 C3 3.0565 5_655 no
H3 C2 2.9081 5_655 no
H4 H8A 2.4192 4_645 no
H4 H8D 2.2202 4_645 no
H5 H7 2.2890 . no
H5 H9A 2.5233 4_645 no
H7 H8A 2.1086 . no
H7 H8D 2.0974 . no
H7 H5 2.2890 . no
H8A H4 2.4192 4_655 no
H8A H7 2.1086 . no
H8A C4 3.0791 4_655 no
H8A C16 3.0301 5_665 no
H8B C16 3.0753 2_565 no
H8B H15 2.3416 2_565 no
H8B C15 2.8064 2_565 no
H8B H10A 2.3042 . no
H8C C17 3.0354 5_665 no
H8C H10D 2.4115 . no
H8C C16 2.9969 5_665 no
H8C O2 2.7051 5_665 no
H8D C15 3.0376 2_565 no
H8D C4 2.9797 4_655 no
H8D H7 2.0974 . no
H8D H4 2.2202 4_655 no
H9A H5 2.5233 4_655 no
H9B Re1 3.3701 . no
H9B O2 2.7026 5_665 no
H9B O4 2.7559 . no
H9B O1 2.4473 5_665 no
H9B O4 2.7559 . no
H9B Re1 3.3394 5_665 no
H9C O3 2.5526 . no
H9C Re1 2.9664 . no
H9D C14 2.6770 8_565 no
H9D H14 2.0316 8_565 no
H10A H8B 2.3042 . no
H10A C1 2.8828 7_555 no
H10B O3 2.5343 7_555 no
H10B H11 2.1970 . no
H10C H11 2.2144 . no
H10C O3 2.5239 7_555 no
H10D O1 2.6120 5_665 no
H10D C1 2.9539 5_665 no
H10D C2 3.0398 5_665 no
H10D H8C 2.4115 . no
H11 O1 2.5556 7_555 no
H11 H10B 2.1970 . no
H11 H13 2.2093 . no
H11 Re1 3.4823 7_555 no
H11 H10C 2.2144 . no
H13 O2 2.6887 7_555 no
H13 H16 2.5028 7_555 no
H13 H11 2.2093 . no
H14 H9D 2.0316 8_564 no
H14 C9B 2.9141 8_564 no
H15 N1 2.9107 2_564 no
H15 H8B 2.3416 2_564 no
H15 C7 3.0472 2_564 no
H15 C8A 3.0357 2_564 no
H16 H13 2.5028 7_545 no

loop_
_geom_hbond_atom_site_label_D
_geom_hbond_atom_site_label_H
_geom_hbond_atom_site_label_A
_geom_hbond_site_symmetry_A
_geom_hbond_distance_DH
_geom_hbond_distance_HA
_geom_hbond_distance_DA
_geom_hbond_angle_DHA
_geom_hbond_publ_flag
C9A H9B O1 5_665 .99 2.45 3.386(16) 158 yes
C10A H10B O3 7_555 .99 2.53 3.469(17) 157 yes
C10B H10C O3 7_555 .99 2.52 3.49(4) 163 yes
C11 H11 O1 7_555 .95 2.56 3.127(12) 119 yes

loop_
_geom_torsion_atom_site_label_1
_geom_torsion_atom_site_label_2
_geom_torsion_atom_site_label_3
_geom_torsion_atom_site_label_4
_geom_torsion
_geom_torsion_publ_flag
O2 Re1 O1 C1 175.9(8) no
O3 Re1 O1 C1 -84.1(8) no
O4 Re1 O1 C1 85.6(7) no
N1 Re1 O1 C1 4.6(8) no
O1 Re1 O2 C17 -173.0(8) no
O3 Re1 O2 C17 91.0(8) no
O4 Re1 O2 C17 -85.2(8) no
N2 Re1 O2 C17 .2(8) no
O1 Re1 N1 C7 -4.3(8) no
O1 Re1 N1 C8A 176.9(12) no
O3 Re1 N1 C7 93.1(8) no
O3 Re1 N1 C8A -85.7(12) no
O4 Re1 N1 C7 -91.9(8) no
O4 Re1 N1 C8A 89.4(12) no
N2 Re1 N1 C7 -176.5(8) no
N2 Re1 N1 C8A 4.7(13) no
O2 Re1 N2 C10A 177.4(9) no
O2 Re1 N2 C11 4.5(8) no
O3 Re1 N2 C10A 76.4(9) no
O3 Re1 N2 C11 -96.4(8) no
O4 Re1 N2 C10A -92.8(9) no
O4 Re1 N2 C11 94.3(8) no
N1 Re1 N2 C10A -12.1(9) no
N1 Re1 N2 C11 175.0(8) no
Re1 O1 C1 C2 178.3(7) no
Re1 O1 C1 C6 -2.3(13) no
Re1 O2 C17 C12 -6.1(14) no
Re1 O2 C17 C16 172.9(7) no
Re1 N1 C7 C6 1.9(15) no
C8A N1 C7 C6 -179.3(13) no
Re1 N1 C8A C9A -32(2) no
C7 N1 C8A C9A 149.0(15) no
Re1 N2 C10A C9A 47.0(14) no
C11 N2 C10A C9A -140.2(11) no
Re1 N2 C11 C12 -4.0(15) no
C10A N2 C11 C12 -176.6(12) no
O1 C1 C2 C3 -179.9(10) no
C6 C1 C2 C3 .6(16) no
O1 C1 C6 C5 -179.4(9) no
O1 C1 C6 C7 -2.2(15) no
C2 C1 C6 C5 .1(14) no
C2 C1 C6 C7 177.2(9) no
C1 C2 C3 C4 -.8(19) no
C2 C3 C4 C5 .3(19) no
C3 C4 C5 C6 0(2) no
C4 C5 C6 C1 -.6(16) no
C4 C5 C6 C7 -178.0(11) no
C5 C6 C7 N1 179.6(10) no
C1 C6 C7 N1 2.4(17) no
N1 C8A C9A C10A 70(2) no
C8A C9A C10A N2 -78.3(15) no
N2 C11 C12 C13 -178.2(11) no
N2 C11 C12 C17 -2.8(18) no
C17 C12 C13 C14 -3.9(17) no
C11 C12 C17 O2 8.6(17) no
C11 C12 C13 C14 171.9(11) no
C11 C12 C17 C16 -170.4(10) no
C13 C12 C17 O2 -176.1(10) no
C13 C12 C17 C16 4.9(15) no
C12 C13 C14 C15 -.3(19) no
C13 C14 C15 C16 3.4(19) no
C14 C15 C16 C17 -2.2(18) no
C15 C16 C17 C12 -2.0(16) no
C15 C16 C17 O2 179.0(10) no
